data_7006304
loop_
_publ_author_name
'Kozlova, Marina N.'
'Ferlay, Sylvie'
'Solovieva, Svetlana E.'
'Antipin, Igor S.'
'Konovalov, Alexander I.'
'Kyritsakas, Nathalie'
'Hosseini, Mir Wais'

_publ_section_title
;
 Molecular tectonics: on the formation of 1-D silver coordination
 networks by thiacalixarenes bearing nitrile groups.
;
_journal_issue 44
_journal_name_full 'Dalton transactions (Cambridge, England : 2003)'
_journal_page_first 5126
_journal_page_last 5131
_journal_paper_doi 10.1039/b712351e
_journal_year 2007
_chemical_formula_moiety 'C56 H68 N4 O4 S4, C H Cl3'
_chemical_formula_sum 'C57 H69 Cl3 N4 O4 S4'
_chemical_formula_weight 1108.75
_chemical_name_systematic
;
?
;
_space_group_IT_number 19
_symmetry_cell_setting orthorhombic
_symmetry_space_group_name_Hall 'P 2ac 2ab'
_symmetry_space_group_name_H-M 'P 21 21 21'
_atom_sites_solution_hydrogens geom
_atom_sites_solution_primary direct
_atom_sites_solution_secondary difmap
_audit_creation_method SHELXL-97
_cell_angle_alpha 90.00
_cell_angle_beta 90.00
_cell_angle_gamma 90.00
_cell_formula_units_Z 4
_cell_length_a 14.8603(8)
_cell_length_b 15.2097(8)
_cell_length_c 25.1404(15)
_cell_measurement_reflns_used 1826
_cell_measurement_temperature 173(2)
_cell_measurement_theta_max 18.69
_cell_measurement_theta_min 2.86
_cell_volume 5682.3(5)
_computing_cell_refinement 'Bruker SMART'
_computing_data_collection 'Bruker SMART'
_computing_data_reduction 'Bruker SAINT'
_computing_molecular_graphics 'Bruker SHELXTL'
_computing_publication_material 'Bruker SHELXTL'
_computing_structure_refinement 'SHELXL-97 (Sheldrick, 1997)'
_computing_structure_solution 'SHELXS-97 (Sheldrick, 1990)'
_diffrn_ambient_temperature 173(2)
_diffrn_measured_fraction_theta_full 0.987
_diffrn_measured_fraction_theta_max 0.987
_diffrn_measurement_device_type 'CCD area detector'
_diffrn_measurement_method 'phi and omega scans'
_diffrn_radiation_monochromator graphite
_diffrn_radiation_source 'fine-focus sealed tube'
_diffrn_radiation_type MoK\a
_diffrn_radiation_wavelength 0.71073
_diffrn_reflns_av_R_equivalents 0.0524
_diffrn_reflns_av_sigmaI/netI 0.0952
_diffrn_reflns_limit_h_max 16
_diffrn_reflns_limit_h_min -19
_diffrn_reflns_limit_k_max 19
_diffrn_reflns_limit_k_min -9
_diffrn_reflns_limit_l_max 30
_diffrn_reflns_limit_l_min -32
_diffrn_reflns_number 34181
_diffrn_reflns_theta_full 27.69
_diffrn_reflns_theta_max 27.69
_diffrn_reflns_theta_min 1.59
_exptl_absorpt_coefficient_mu 0.357
_exptl_absorpt_correction_T_max 0.9824
_exptl_absorpt_correction_T_min 0.9652
_exptl_absorpt_correction_type multi-scan
_exptl_absorpt_process_details sadabs
_exptl_crystal_colour colorless
_exptl_crystal_density_diffrn 1.296
_exptl_crystal_density_meas ?
_exptl_crystal_density_method 'not measured'
_exptl_crystal_description prism
_exptl_crystal_F_000 2344
_exptl_crystal_size_max 0.10
_exptl_crystal_size_mid 0.05
_exptl_crystal_size_min 0.05
_refine_diff_density_max 1.007
_refine_diff_density_min -1.139
_refine_diff_density_rms 0.080
_refine_ls_abs_structure_details 'Flack H D (1983), Acta Cryst. A39, 876-881'
_refine_ls_abs_structure_Flack 0.45(8)
_refine_ls_extinction_method none
_refine_ls_goodness_of_fit_ref 1.039
_refine_ls_hydrogen_treatment constr
_refine_ls_matrix_type full
_refine_ls_number_parameters 643
_refine_ls_number_reflns 12247
_refine_ls_number_restraints 2
_refine_ls_restrained_S_all 1.050
_refine_ls_R_factor_all 0.1526
_refine_ls_R_factor_gt 0.0695
_refine_ls_shift/su_max 0.000
_refine_ls_shift/su_mean 0.000
_refine_ls_structure_factor_coef Fsqd
_refine_ls_weighting_details 'calc w=1/[\s^2^(Fo^2^)+(0.0649P)^2^+0.0000P] where P=(Fo^2^+2Fc^2^)/3'
_refine_ls_weighting_scheme calc
_refine_ls_wR_factor_gt 0.1422
_refine_ls_wR_factor_ref 0.1753
_reflns_number_gt 6367
_reflns_number_total 12247
_reflns_threshold_expression >2sigma(I)
_cod_data_source_file b712351e.txt
_cod_data_source_block e764a
_cod_depositor_comments
;
The following automatic conversions were performed:
'_symmetry_cell_setting' value 'Orthorhombic' changed to 'orthorhombic'
according to '/home/saulius/struct/CIF-dictionaries/cif_core.dic'
dictionary named 'cif_core.dic' version 2.4.1 from 2010-06-29.

Automatic conversion script
Id: cif_fix_enum 1527 2010-12-29 10:47:43Z saulius 

The following automatic conversions were performed:

'_exptl_crystal_density_meas' value 'none' was changed to '?' - the
value is perceived as not measured.

Automatic conversion script
Id: cif_fix_values 3008 2015-01-20 13:52:24Z robertas 
;
_cod_original_sg_symbol_H-M P2(1)2(1)2(1)
_cod_database_code 7006304

loop_
_symmetry_equiv_pos_as_xyz
'x, y, z'
'-x+1/2, -y, z+1/2'
'-x, y+1/2, -z+1/2'
'x+1/2, -y+1/2, -z'

loop_
_atom_site_label
_atom_site_type_symbol
_atom_site_fract_x
_atom_site_fract_y
_atom_site_fract_z
_atom_site_U_iso_or_equiv
_atom_site_adp_type
_atom_site_occupancy
_atom_site_symmetry_multiplicity
_atom_site_calc_flag
_atom_site_refinement_flags
_atom_site_disorder_assembly
_atom_site_disorder_group
S1 S 0.50652(10) 0.82351(9) 0.65541(6) 0.0329(4) Uani 1 1 d . . .
C1 C 0.5083(4) 0.9251(3) 0.6902(2) 0.0271(12) Uani 1 1 d . . .
C2 C 0.5313(3) 1.0038(4) 0.6657(2) 0.0256(12) Uani 1 1 d . . .
C3 C 0.5251(3) 1.0825(3) 0.6938(2) 0.0273(13) Uani 1 1 d . . .
C4 C 0.4921(4) 1.0811(3) 0.7459(2) 0.0266(12) Uani 1 1 d . . .
H4 H 0.4884 1.1349 0.7651 0.032 Uiso 1 1 calc R . .
C5 C 0.4648(4) 1.0043(4) 0.7707(2) 0.0300(13) Uani 1 1 d . . .
C6 C 0.4746(4) 0.9256(3) 0.7426(2) 0.0295(13) Uani 1 1 d . . .
H6 H 0.4584 0.8717 0.7591 0.035 Uiso 1 1 calc R . .
O1 O 0.5594(3) 1.0047(2) 0.61315(14) 0.0327(9) Uani 1 1 d . . .
C7 C 0.4860(4) 1.0182(4) 0.5759(2) 0.0405(16) Uani 1 1 d . . .
H7A H 0.4461 1.0660 0.5884 0.049 Uiso 1 1 calc R . .
H7B H 0.4499 0.9638 0.5723 0.049 Uiso 1 1 calc R . .
C8 C 0.5284(5) 1.0424(4) 0.5234(2) 0.055(2) Uani 1 1 d . . .
H8A H 0.5672 1.0946 0.5283 0.066 Uiso 1 1 calc R . .
H8B H 0.4805 1.0579 0.4977 0.066 Uiso 1 1 calc R . .
C9 C 0.5848(5) 0.9667(5) 0.5008(2) 0.056(2) Uani 1 1 d . . .
H9A H 0.6211 0.9888 0.4706 0.067 Uiso 1 1 calc R . .
H9B H 0.6268 0.9456 0.5285 0.067 Uiso 1 1 calc R . .
C10 C 0.5297(5) 0.8938(5) 0.4828(3) 0.0492(19) Uani 1 1 d . . .
N1 N 0.4846(5) 0.8381(5) 0.4685(3) 0.082(2) Uani 1 1 d . . .
C11 C 0.4250(4) 1.0079(3) 0.8272(2) 0.0304(13) Uani 1 1 d . . .
C12 C 0.4888(4) 1.0572(4) 0.8650(2) 0.0382(15) Uani 1 1 d . . .
H12A H 0.5481 1.0289 0.8646 0.057 Uiso 1 1 calc R . .
H12B H 0.4643 1.0556 0.9012 0.057 Uiso 1 1 calc R . .
H12C H 0.4947 1.1184 0.8534 0.057 Uiso 1 1 calc R . .
C13 C 0.3343(4) 1.0596(4) 0.8240(2) 0.0384(15) Uani 1 1 d . . .
H13A H 0.3465 1.1213 0.8155 0.058 Uiso 1 1 calc R . .
H13B H 0.3032 1.0559 0.8583 0.058 Uiso 1 1 calc R . .
H13C H 0.2962 1.0339 0.7962 0.058 Uiso 1 1 calc R . .
C14 C 0.4043(5) 0.9168(4) 0.8502(2) 0.0458(17) Uani 1 1 d . . .
H14A H 0.3614 0.8863 0.8271 0.069 Uiso 1 1 calc R . .
H14B H 0.3784 0.9232 0.8858 0.069 Uiso 1 1 calc R . .
H14C H 0.4601 0.8825 0.8525 0.069 Uiso 1 1 calc R . .
S2 S 0.54257(10) 1.18657(9) 0.66404(6) 0.0316(3) Uani 1 1 d . . .
C15 C 0.6556(4) 1.1824(3) 0.6410(2) 0.0296(13) Uani 1 1 d . . .
C16 C 0.7282(4) 1.1587(3) 0.6719(2) 0.0274(13) Uani 1 1 d . . .
C17 C 0.8148(4) 1.1566(3) 0.6495(2) 0.0290(13) Uani 1 1 d . . .
C18 C 0.8268(4) 1.1859(3) 0.5975(2) 0.0302(13) Uani 1 1 d . . .
H18 H 0.8853 1.1843 0.5823 0.036 Uiso 1 1 calc R . .
C19 C 0.7555(4) 1.2176(4) 0.5670(2) 0.0303(14) Uani 1 1 d . . .
C20 C 0.6711(4) 1.2136(3) 0.5891(2) 0.0284(13) Uani 1 1 d . . .
H20 H 0.6211 1.2326 0.5685 0.034 Uiso 1 1 calc R . .
O2 O 0.7200(3) 1.1361(2) 0.72513(14) 0.0327(9) Uani 1 1 d . . .
C21 C 0.6982(4) 1.2118(4) 0.7593(2) 0.0360(15) Uani 1 1 d . . .
H21A H 0.6347 1.2297 0.7541 0.043 Uiso 1 1 calc R . .
H21B H 0.7375 1.2623 0.7506 0.043 Uiso 1 1 calc R . .
C22 C 0.7133(4) 1.1829(5) 0.8162(2) 0.0456(16) Uani 1 1 d . . .
H22A H 0.6841 1.1251 0.8216 0.055 Uiso 1 1 calc R . .
H22B H 0.6839 1.2256 0.8403 0.055 Uiso 1 1 calc R . .
C23 C 0.8128(4) 1.1754(4) 0.8314(2) 0.0416(16) Uani 1 1 d . . .
H23A H 0.8175 1.1493 0.8674 0.050 Uiso 1 1 calc R . .
H23B H 0.8433 1.1352 0.8062 0.050 Uiso 1 1 calc R . .
C24 C 0.8585(4) 1.2601(5) 0.8310(2) 0.0431(17) Uani 1 1 d . . .
N2 N 0.8895(4) 1.3289(4) 0.8313(3) 0.0669(19) Uani 1 1 d . . .
C25 C 0.7691(4) 1.2595(4) 0.5111(2) 0.0333(15) Uani 1 1 d . . .
C26 C 0.7613(5) 1.3585(4) 0.5168(2) 0.0449(17) Uani 1 1 d . . .
H26A H 0.8081 1.3799 0.5411 0.067 Uiso 1 1 calc R . .
H26B H 0.7019 1.3734 0.5312 0.067 Uiso 1 1 calc R . .
H26C H 0.7688 1.3862 0.4819 0.067 Uiso 1 1 calc R . .
C27 C 0.6964(5) 1.2280(5) 0.4720(2) 0.059(2) Uani 1 1 d . . .
H27A H 0.6372 1.2477 0.4843 0.089 Uiso 1 1 calc R . .
H27B H 0.6973 1.1636 0.4701 0.089 Uiso 1 1 calc R . .
H27C H 0.7085 1.2525 0.4366 0.089 Uiso 1 1 calc R . .
C28 C 0.8611(5) 1.2367(5) 0.4874(3) 0.072(3) Uani 1 1 d . . .
H28A H 0.8669 1.2640 0.4522 0.107 Uiso 1 1 calc R . .
H28B H 0.8666 1.1728 0.4839 0.107 Uiso 1 1 calc R . .
H28C H 0.9087 1.2588 0.5108 0.107 Uiso 1 1 calc R . .
S3 S 0.91347(10) 1.13980(10) 0.68706(6) 0.0344(4) Uani 1 1 d . . .
C29 C 0.9145(4) 1.0321(3) 0.7144(2) 0.0285(13) Uani 1 1 d . . .
C30 C 0.8834(4) 0.9564(4) 0.6889(2) 0.0277(13) Uani 1 1 d . . .
C31 C 0.9000(4) 0.8751(3) 0.7117(2) 0.0259(12) Uani 1 1 d . . .
C32 C 0.9501(4) 0.8691(4) 0.7584(2) 0.0300(13) Uani 1 1 d . . .
H32 H 0.9613 0.8127 0.7732 0.036 Uiso 1 1 calc R . .
C33 C 0.9844(4) 0.9429(4) 0.7841(2) 0.0324(14) Uani 1 1 d . . .
C34 C 0.9633(4) 1.0240(4) 0.7616(2) 0.0321(14) Uani 1 1 d . . .
H34 H 0.9829 1.0760 0.7791 0.039 Uiso 1 1 calc R . .
O3 O 0.8362(3) 0.9635(2) 0.64163(13) 0.0291(9) Uani 1 1 d . . .
C35 C 0.8957(4) 0.9555(4) 0.5963(2) 0.0345(14) Uani 1 1 d . . .
H35A H 0.9273 0.8981 0.5971 0.041 Uiso 1 1 calc R . .
H35B H 0.9413 1.0030 0.5967 0.041 Uiso 1 1 calc R . .
C36 C 0.8373(4) 0.9624(4) 0.5473(2) 0.0361(15) Uani 1 1 d . . .
H36A H 0.8062 1.0200 0.5470 0.043 Uiso 1 1 calc R . .
H36B H 0.7909 0.9157 0.5480 0.043 Uiso 1 1 calc R . .
C37 C 0.8946(4) 0.9531(4) 0.4972(2) 0.0442(17) Uani 1 1 d . . .
H37A H 0.9227 0.8941 0.4968 0.053 Uiso 1 1 calc R . .
H37B H 0.8552 0.9577 0.4655 0.053 Uiso 1 1 calc R . .
C38 C 0.9645(5) 1.0192(5) 0.4937(2) 0.0423(17) Uani 1 1 d . . .
N3 N 1.0199(4) 1.0718(4) 0.4917(2) 0.0517(15) Uani 1 1 d . . .
C39 C 1.0425(4) 0.9326(4) 0.8330(2) 0.0366(15) Uani 1 1 d . . .
C40 C 0.9966(5) 0.8741(5) 0.8744(2) 0.0516(18) Uani 1 1 d . . .
H40A H 0.9401 0.9014 0.8858 0.077 Uiso 1 1 calc R . .
H40B H 1.0364 0.8669 0.9052 0.077 Uiso 1 1 calc R . .
H40C H 0.9840 0.8163 0.8588 0.077 Uiso 1 1 calc R . .
C41 C 1.0659(6) 1.0214(4) 0.8591(3) 0.063(2) Uani 1 1 d . . .
H41A H 1.0928 1.0604 0.8325 0.094 Uiso 1 1 calc R . .
H41B H 1.1086 1.0118 0.8882 0.094 Uiso 1 1 calc R . .
H41C H 1.0109 1.0483 0.8731 0.094 Uiso 1 1 calc R . .
C42 C 1.1315(4) 0.8878(4) 0.8159(2) 0.0412(16) Uani 1 1 d . . .
H42A H 1.1187 0.8286 0.8024 0.062 Uiso 1 1 calc R . .
H42B H 1.1721 0.8837 0.8465 0.062 Uiso 1 1 calc R . .
H42C H 1.1602 0.9227 0.7878 0.062 Uiso 1 1 calc R . .
S4 S 0.87574(10) 0.77191(9) 0.68219(6) 0.0340(4) Uani 1 1 d . . .
C43 C 0.7764(4) 0.7792(3) 0.6439(2) 0.0275(13) Uani 1 1 d . . .
C44 C 0.6939(4) 0.8093(3) 0.6632(2) 0.0265(12) Uani 1 1 d . . .
C45 C 0.6181(4) 0.8008(3) 0.6323(2) 0.0281(13) Uani 1 1 d . . .
C46 C 0.6234(4) 0.7589(3) 0.5826(2) 0.0295(13) Uani 1 1 d . . .
H46 H 0.5701 0.7522 0.5621 0.035 Uiso 1 1 calc R . .
C47 C 0.7033(4) 0.7274(3) 0.5627(2) 0.0279(13) Uani 1 1 d . . .
C48 C 0.7803(4) 0.7390(3) 0.5943(2) 0.0280(13) Uani 1 1 d . . .
H48 H 0.8368 0.7187 0.5814 0.034 Uiso 1 1 calc R . .
O4 O 0.6916(3) 0.8496(2) 0.71251(13) 0.0296(9) Uani 1 1 d . . .
C49 C 0.6672(7) 0.7922(5) 0.7552(2) 0.0863(15) Uani 1 1 d D . .
H49A H 0.7009 0.7363 0.7521 0.104 Uiso 1 1 calc R . .
H49B H 0.6021 0.7787 0.7532 0.104 Uiso 1 1 calc R . .
C50 C 0.6876(7) 0.8342(5) 0.8069(2) 0.0863(15) Uani 1 1 d D . .
H50A H 0.6297 0.8376 0.8263 0.104 Uiso 1 1 calc R . .
H50B H 0.7255 0.7918 0.8266 0.104 Uiso 1 1 calc R . .
C51 C 0.7283(7) 0.9158(5) 0.8131(3) 0.0863(15) Uani 1 1 d D . .
H51A H 0.6915 0.9583 0.7928 0.104 Uiso 1 1 calc R . .
H51B H 0.7873 0.9122 0.7949 0.104 Uiso 1 1 calc R . .
C52 C 0.7446(7) 0.9543(6) 0.8630(3) 0.0863(15) Uani 1 1 d . . .
N4 N 0.7579(4) 0.9877(4) 0.9012(2) 0.0515(15) Uani 1 1 d . . .
C53 C 0.7123(4) 0.6800(4) 0.5085(2) 0.0329(14) Uani 1 1 d . . .
C54 C 0.6203(4) 0.6629(5) 0.4829(2) 0.0508(19) Uani 1 1 d . . .
H54A H 0.6283 0.6281 0.4504 0.076 Uiso 1 1 calc R . .
H54B H 0.5918 0.7191 0.4740 0.076 Uiso 1 1 calc R . .
H54C H 0.5820 0.6306 0.5079 0.076 Uiso 1 1 calc R . .
C55 C 0.7682(5) 0.7384(4) 0.4708(2) 0.055(2) Uani 1 1 d . . .
H55A H 0.8292 0.7451 0.4851 0.082 Uiso 1 1 calc R . .
H55B H 0.7398 0.7963 0.4678 0.082 Uiso 1 1 calc R . .
H55C H 0.7712 0.7109 0.4356 0.082 Uiso 1 1 calc R . .
C56 C 0.7582(5) 0.5911(4) 0.5165(2) 0.0470(18) Uani 1 1 d . . .
H56A H 0.7617 0.5603 0.4823 0.070 Uiso 1 1 calc R . .
H56B H 0.7233 0.5558 0.5417 0.070 Uiso 1 1 calc R . .
H56C H 0.8191 0.6003 0.5304 0.070 Uiso 1 1 calc R . .
C57 C 0.3292(5) 0.9688(5) 0.1685(3) 0.0527(19) Uani 1 1 d . . .
H57 H 0.3691 1.0169 0.1819 0.063 Uiso 1 1 calc R . .
Cl1 Cl 0.33938(13) 0.88075(13) 0.21188(7) 0.0616(5) Uani 1 1 d . . .
Cl2 Cl 0.36484(14) 0.94202(14) 0.10396(7) 0.0673(6) Uani 1 1 d . . .
Cl3 Cl 0.21841(15) 1.00962(19) 0.16757(11) 0.1048(9) Uani 1 1 d . . .

loop_
_atom_site_aniso_label
_atom_site_aniso_U_11
_atom_site_aniso_U_22
_atom_site_aniso_U_33
_atom_site_aniso_U_23
_atom_site_aniso_U_13
_atom_site_aniso_U_12
S1 0.0290(8) 0.0322(7) 0.0375(8) -0.0093(6) 0.0024(7) -0.0033(7)
C1 0.021(3) 0.033(3) 0.027(3) -0.006(2) -0.002(3) 0.003(3)
C2 0.019(3) 0.037(3) 0.021(3) -0.003(3) 0.004(2) -0.004(3)
C3 0.018(3) 0.031(3) 0.033(3) 0.001(2) 0.000(2) 0.000(2)
C4 0.028(3) 0.023(3) 0.028(3) -0.001(2) -0.001(3) 0.004(3)
C5 0.027(3) 0.035(3) 0.029(3) 0.005(3) 0.001(3) -0.002(3)
C6 0.027(3) 0.027(3) 0.034(3) 0.001(2) 0.006(3) -0.003(3)
O1 0.033(2) 0.039(2) 0.026(2) 0.0025(18) 0.0007(18) 0.001(2)
C7 0.043(4) 0.053(4) 0.026(3) -0.002(3) -0.004(3) 0.013(3)
C8 0.087(6) 0.049(4) 0.030(3) 0.009(3) -0.004(4) -0.015(4)
C9 0.053(5) 0.089(6) 0.025(3) 0.001(4) 0.008(3) 0.006(5)
C10 0.046(5) 0.064(5) 0.038(4) -0.002(4) -0.021(3) 0.019(4)
N1 0.085(6) 0.071(5) 0.091(5) -0.016(4) -0.042(5) 0.015(4)
C11 0.034(4) 0.031(3) 0.026(3) 0.000(3) 0.004(3) 0.001(3)
C12 0.041(4) 0.041(3) 0.033(3) 0.002(3) 0.003(3) 0.002(3)
C13 0.036(4) 0.039(3) 0.040(4) 0.003(3) 0.004(3) 0.005(3)
C14 0.053(4) 0.040(3) 0.044(4) 0.008(3) 0.018(3) 0.002(3)
S2 0.0303(8) 0.0294(7) 0.0352(8) 0.0041(6) 0.0026(7) 0.0017(7)
C15 0.027(3) 0.027(3) 0.034(3) 0.000(3) -0.001(3) 0.005(3)
C16 0.034(3) 0.024(3) 0.024(3) 0.000(2) 0.000(3) -0.004(2)
C17 0.028(3) 0.029(3) 0.030(3) 0.006(2) 0.001(3) 0.000(3)
C18 0.030(3) 0.031(3) 0.030(3) 0.000(3) 0.000(3) -0.003(3)
C19 0.034(4) 0.030(3) 0.026(3) 0.003(2) 0.002(3) 0.003(3)
C20 0.029(3) 0.030(3) 0.026(3) 0.003(2) -0.003(3) 0.003(3)
O2 0.040(2) 0.034(2) 0.024(2) 0.0064(17) 0.0021(18) 0.004(2)
C21 0.045(4) 0.036(3) 0.027(3) -0.009(3) -0.004(3) 0.007(3)
C22 0.049(4) 0.054(4) 0.034(4) 0.002(3) 0.000(3) -0.001(4)
C23 0.041(4) 0.051(4) 0.033(3) 0.005(3) -0.001(3) 0.007(3)
C24 0.036(4) 0.065(5) 0.028(3) -0.005(3) 0.003(3) 0.007(4)
N2 0.063(5) 0.070(4) 0.067(4) -0.006(4) 0.005(4) -0.024(4)
C25 0.045(4) 0.031(3) 0.024(3) 0.005(3) 0.007(3) 0.005(3)
C26 0.053(5) 0.047(4) 0.035(4) 0.009(3) -0.002(3) -0.006(4)
C27 0.090(6) 0.065(5) 0.022(3) 0.002(3) -0.017(4) -0.017(5)
C28 0.078(6) 0.086(6) 0.051(5) 0.023(4) 0.032(4) 0.042(5)
S3 0.0297(9) 0.0329(8) 0.0406(9) 0.0057(7) -0.0053(7) -0.0044(7)
C29 0.031(3) 0.026(3) 0.028(3) -0.002(2) -0.001(3) 0.000(3)
C30 0.026(3) 0.033(3) 0.023(3) -0.003(3) -0.002(3) 0.007(3)
C31 0.025(3) 0.029(3) 0.023(3) -0.002(2) -0.001(2) -0.003(3)
C32 0.031(3) 0.027(3) 0.031(3) 0.002(2) -0.004(3) 0.006(3)
C33 0.028(3) 0.041(3) 0.028(3) -0.002(3) 0.001(3) 0.006(3)
C34 0.028(3) 0.036(3) 0.033(3) -0.001(3) 0.000(3) -0.005(3)
O3 0.024(2) 0.040(2) 0.023(2) 0.0035(17) -0.0033(18) 0.0023(18)
C35 0.036(4) 0.043(3) 0.024(3) -0.002(3) 0.000(3) -0.002(3)
C36 0.038(4) 0.042(3) 0.028(3) 0.004(3) -0.003(3) -0.001(3)
C37 0.044(4) 0.054(4) 0.034(4) -0.002(3) 0.003(3) 0.001(4)
C38 0.038(4) 0.057(4) 0.031(4) 0.001(3) 0.005(3) 0.007(4)
N3 0.046(4) 0.061(4) 0.048(4) -0.001(3) 0.008(3) 0.007(3)
C39 0.040(4) 0.037(3) 0.033(3) -0.005(3) -0.013(3) -0.001(3)
C40 0.047(4) 0.079(5) 0.029(3) 0.010(3) -0.003(3) 0.010(4)
C41 0.094(6) 0.048(4) 0.047(4) -0.017(3) -0.034(4) 0.015(4)
C42 0.042(4) 0.043(4) 0.038(4) 0.001(3) -0.009(3) -0.001(3)
S4 0.0321(9) 0.0308(8) 0.0390(9) -0.0041(7) -0.0045(7) 0.0044(7)
C43 0.029(3) 0.027(3) 0.027(3) -0.002(2) 0.000(3) -0.003(3)
C44 0.036(3) 0.020(3) 0.023(3) -0.003(2) 0.003(3) 0.002(3)
C45 0.024(3) 0.024(3) 0.036(3) -0.001(2) 0.001(3) -0.005(3)
C46 0.039(4) 0.025(3) 0.025(3) 0.002(2) -0.005(3) -0.002(3)
C47 0.036(4) 0.024(3) 0.024(3) 0.003(2) -0.002(3) 0.003(3)
C48 0.026(3) 0.029(3) 0.029(3) -0.002(2) 0.000(3) -0.001(3)
O4 0.036(2) 0.030(2) 0.0225(19) -0.0031(17) 0.0034(18) -0.0063(18)
C49 0.134(4) 0.090(3) 0.035(2) -0.014(2) 0.013(3) -0.051(3)
C50 0.134(4) 0.090(3) 0.035(2) -0.014(2) 0.013(3) -0.051(3)
C51 0.134(4) 0.090(3) 0.035(2) -0.014(2) 0.013(3) -0.051(3)
C52 0.134(4) 0.090(3) 0.035(2) -0.014(2) 0.013(3) -0.051(3)
N4 0.051(4) 0.060(4) 0.044(3) -0.009(3) -0.003(3) 0.001(3)
C53 0.046(4) 0.031(3) 0.022(3) -0.001(2) -0.001(3) 0.005(3)
C54 0.053(5) 0.068(5) 0.031(3) -0.024(3) -0.003(3) -0.002(4)
C55 0.089(6) 0.048(4) 0.027(3) -0.005(3) 0.024(4) -0.016(4)
C56 0.063(5) 0.040(4) 0.038(4) -0.008(3) -0.005(4) 0.007(4)
C57 0.040(4) 0.074(5) 0.044(4) 0.008(4) -0.002(4) 0.000(4)
Cl1 0.0527(12) 0.0687(12) 0.0635(12) 0.0177(10) 0.0030(10) -0.0120(10)
Cl2 0.0664(14) 0.0877(15) 0.0477(11) 0.0000(10) -0.0008(10) -0.0149(12)
Cl3 0.0450(13) 0.149(2) 0.120(2) 0.0405(18) 0.0108(14) 0.0226(15)

loop_
_atom_type_symbol
_atom_type_description
_atom_type_scat_dispersion_real
_atom_type_scat_dispersion_imag
_atom_type_scat_source
C C 0.0033 0.0016 'International Tables Vol C Tables 4.2.6.8 and 6.1.1.4'
H H 0.0000 0.0000 'International Tables Vol C Tables 4.2.6.8 and 6.1.1.4'
N N 0.0061 0.0033 'International Tables Vol C Tables 4.2.6.8 and 6.1.1.4'
O O 0.0106 0.0060 'International Tables Vol C Tables 4.2.6.8 and 6.1.1.4'
S S 0.1246 0.1234 'International Tables Vol C Tables 4.2.6.8 and 6.1.1.4'
Cl Cl 0.1484 0.1585 'International Tables Vol C Tables 4.2.6.8 and 6.1.1.4'

loop_
_geom_angle_atom_site_label_1
_geom_angle_atom_site_label_2
_geom_angle_atom_site_label_3
_geom_angle
_geom_angle_site_symmetry_1
_geom_angle_site_symmetry_3
_geom_angle_publ_flag
C1 S1 C45 108.3(3) . . ?
C2 C1 C6 119.8(5) . . ?
C2 C1 S1 122.3(4) . . ?
C6 C1 S1 117.4(4) . . ?
O1 C2 C1 120.4(5) . . ?
O1 C2 C3 119.6(5) . . ?
C1 C2 C3 120.0(5) . . ?
C2 C3 C4 119.0(5) . . ?
C2 C3 S2 123.0(4) . . ?
C4 C3 S2 117.4(4) . . ?
C5 C4 C3 122.4(5) . . ?
C5 C4 H4 118.8 . . ?
C3 C4 H4 118.8 . . ?
C4 C5 C6 117.8(5) . . ?
C4 C5 C11 119.8(5) . . ?
C6 C5 C11 122.4(5) . . ?
C5 C6 C1 120.9(5) . . ?
C5 C6 H6 119.6 . . ?
C1 C6 H6 119.6 . . ?
C2 O1 C7 113.0(4) . . ?
O1 C7 C8 106.6(5) . . ?
O1 C7 H7A 110.4 . . ?
C8 C7 H7A 110.4 . . ?
O1 C7 H7B 110.4 . . ?
C8 C7 H7B 110.4 . . ?
H7A C7 H7B 108.6 . . ?
C7 C8 C9 111.7(5) . . ?
C7 C8 H8A 109.3 . . ?
C9 C8 H8A 109.3 . . ?
C7 C8 H8B 109.3 . . ?
C9 C8 H8B 109.3 . . ?
H8A C8 H8B 107.9 . . ?
C10 C9 C8 112.4(6) . . ?
C10 C9 H9A 109.1 . . ?
C8 C9 H9A 109.1 . . ?
C10 C9 H9B 109.1 . . ?
C8 C9 H9B 109.1 . . ?
H9A C9 H9B 107.9 . . ?
N1 C10 C9 178.3(8) . . ?
C14 C11 C12 109.3(5) . . ?
C14 C11 C5 113.2(5) . . ?
C12 C11 C5 110.5(5) . . ?
C14 C11 C13 107.5(5) . . ?
C12 C11 C13 108.6(4) . . ?
C5 C11 C13 107.6(4) . . ?
C11 C12 H12A 109.5 . . ?
C11 C12 H12B 109.5 . . ?
H12A C12 H12B 109.5 . . ?
C11 C12 H12C 109.5 . . ?
H12A C12 H12C 109.5 . . ?
H12B C12 H12C 109.5 . . ?
C11 C13 H13A 109.5 . . ?
C11 C13 H13B 109.5 . . ?
H13A C13 H13B 109.5 . . ?
C11 C13 H13C 109.5 . . ?
H13A C13 H13C 109.5 . . ?
H13B C13 H13C 109.5 . . ?
C11 C14 H14A 109.5 . . ?
C11 C14 H14B 109.5 . . ?
H14A C14 H14B 109.5 . . ?
C11 C14 H14C 109.5 . . ?
H14A C14 H14C 109.5 . . ?
H14B C14 H14C 109.5 . . ?
C3 S2 C15 104.1(3) . . ?
C16 C15 C20 118.8(5) . . ?
C16 C15 S2 124.5(4) . . ?
C20 C15 S2 116.4(4) . . ?
C15 C16 O2 122.7(5) . . ?
C15 C16 C17 119.9(5) . . ?
O2 C16 C17 117.4(5) . . ?
C18 C17 C16 119.0(5) . . ?
C18 C17 S3 116.3(4) . . ?
C16 C17 S3 123.4(4) . . ?
C19 C18 C17 121.9(5) . . ?
C19 C18 H18 119.0 . . ?
C17 C18 H18 119.0 . . ?
C20 C19 C18 117.3(5) . . ?
C20 C19 C25 120.1(5) . . ?
C18 C19 C25 122.5(5) . . ?
C19 C20 C15 122.6(5) . . ?
C19 C20 H20 118.7 . . ?
C15 C20 H20 118.7 . . ?
C16 O2 C21 112.8(4) . . ?
O2 C21 C22 106.9(5) . . ?
O2 C21 H21A 110.3 . . ?
C22 C21 H21A 110.3 . . ?
O2 C21 H21B 110.3 . . ?
C22 C21 H21B 110.3 . . ?
H21A C21 H21B 108.6 . . ?
C21 C22 C23 113.8(5) . . ?
C21 C22 H22A 108.8 . . ?
C23 C22 H22A 108.8 . . ?
C21 C22 H22B 108.8 . . ?
C23 C22 H22B 108.8 . . ?
H22A C22 H22B 107.7 . . ?
C24 C23 C22 112.5(5) . . ?
C24 C23 H23A 109.1 . . ?
C22 C23 H23A 109.1 . . ?
C24 C23 H23B 109.1 . . ?
C22 C23 H23B 109.1 . . ?
H23A C23 H23B 107.8 . . ?
N2 C24 C23 175.9(7) . . ?
C26 C25 C28 109.3(6) . . ?
C26 C25 C27 108.4(5) . . ?
C28 C25 C27 107.9(5) . . ?
C26 C25 C19 108.1(5) . . ?
C28 C25 C19 112.1(5) . . ?
C27 C25 C19 111.0(5) . . ?
C25 C26 H26A 109.5 . . ?
C25 C26 H26B 109.5 . . ?
H26A C26 H26B 109.5 . . ?
C25 C26 H26C 109.5 . . ?
H26A C26 H26C 109.5 . . ?
H26B C26 H26C 109.5 . . ?
C25 C27 H27A 109.5 . . ?
C25 C27 H27B 109.5 . . ?
H27A C27 H27B 109.5 . . ?
C25 C27 H27C 109.5 . . ?
H27A C27 H27C 109.5 . . ?
H27B C27 H27C 109.5 . . ?
C25 C28 H28A 109.5 . . ?
C25 C28 H28B 109.5 . . ?
H28A C28 H28B 109.5 . . ?
C25 C28 H28C 109.5 . . ?
H28A C28 H28C 109.5 . . ?
H28B C28 H28C 109.5 . . ?
C17 S3 C29 110.4(3) . . ?
C30 C29 C34 119.3(5) . . ?
C30 C29 S3 125.4(4) . . ?
C34 C29 S3 114.5(4) . . ?
O3 C30 C31 121.0(5) . . ?
O3 C30 C29 119.8(5) . . ?
C31 C30 C29 119.1(5) . . ?
C30 C31 C32 120.1(5) . . ?
C30 C31 S4 125.5(4) . . ?
C32 C31 S4 113.8(4) . . ?
C33 C32 C31 122.3(5) . . ?
C33 C32 H32 118.9 . . ?
C31 C32 H32 118.9 . . ?
C32 C33 C34 116.4(5) . . ?
C32 C33 C39 120.2(5) . . ?
C34 C33 C39 123.4(5) . . ?
C33 C34 C29 122.6(5) . . ?
C33 C34 H34 118.7 . . ?
C29 C34 H34 118.7 . . ?
C30 O3 C35 111.1(4) . . ?
O3 C35 C36 106.5(5) . . ?
O3 C35 H35A 110.4 . . ?
C36 C35 H35A 110.4 . . ?
O3 C35 H35B 110.4 . . ?
C36 C35 H35B 110.4 . . ?
H35A C35 H35B 108.6 . . ?
C35 C36 C37 110.2(5) . . ?
C35 C36 H36A 109.6 . . ?
C37 C36 H36A 109.6 . . ?
C35 C36 H36B 109.6 . . ?
C37 C36 H36B 109.6 . . ?
H36A C36 H36B 108.1 . . ?
C38 C37 C36 112.7(5) . . ?
C38 C37 H37A 109.1 . . ?
C36 C37 H37A 109.1 . . ?
C38 C37 H37B 109.1 . . ?
C36 C37 H37B 109.1 . . ?
H37A C37 H37B 107.8 . . ?
N3 C38 C37 179.1(7) . . ?
C33 C39 C40 111.0(5) . . ?
C33 C39 C41 112.6(5) . . ?
C40 C39 C41 108.7(5) . . ?
C33 C39 C42 107.9(5) . . ?
C40 C39 C42 108.3(5) . . ?
C41 C39 C42 108.2(5) . . ?
C39 C40 H40A 109.5 . . ?
C39 C40 H40B 109.5 . . ?
H40A C40 H40B 109.5 . . ?
C39 C40 H40C 109.5 . . ?
H40A C40 H40C 109.5 . . ?
H40B C40 H40C 109.5 . . ?
C39 C41 H41A 109.5 . . ?
C39 C41 H41B 109.5 . . ?
H41A C41 H41B 109.5 . . ?
C39 C41 H41C 109.5 . . ?
H41A C41 H41C 109.5 . . ?
H41B C41 H41C 109.5 . . ?
C39 C42 H42A 109.5 . . ?
C39 C42 H42B 109.5 . . ?
H42A C42 H42B 109.5 . . ?
C39 C42 H42C 109.5 . . ?
H42A C42 H42C 109.5 . . ?
H42B C42 H42C 109.5 . . ?
C43 S4 C31 110.0(3) . . ?
C48 C43 C44 119.5(5) . . ?
C48 C43 S4 115.2(4) . . ?
C44 C43 S4 124.4(4) . . ?
C45 C44 O4 121.9(5) . . ?
C45 C44 C43 119.5(5) . . ?
O4 C44 C43 118.6(5) . . ?
C44 C45 C46 120.0(5) . . ?
C44 C45 S1 123.8(4) . . ?
C46 C45 S1 115.3(4) . . ?
C47 C46 C45 122.0(5) . . ?
C47 C46 H46 119.0 . . ?
C45 C46 H46 119.0 . . ?
C46 C47 C48 117.0(5) . . ?
C46 C47 C53 123.9(5) . . ?
C48 C47 C53 119.0(5) . . ?
C43 C48 C47 121.9(5) . . ?
C43 C48 H48 119.1 . . ?
C47 C48 H48 119.1 . . ?
C44 O4 C49 114.1(4) . . ?
O4 C49 C50 110.1(6) . . ?
O4 C49 H49A 109.6 . . ?
C50 C49 H49A 109.6 . . ?
O4 C49 H49B 109.6 . . ?
C50 C49 H49B 109.6 . . ?
H49A C49 H49B 108.2 . . ?
C51 C50 C49 125.1(7) . . ?
C51 C50 H50A 106.0 . . ?
C49 C50 H50A 106.0 . . ?
C51 C50 H50B 106.0 . . ?
C49 C50 H50B 106.0 . . ?
H50A C50 H50B 106.3 . . ?
C50 C51 C52 123.3(7) . . ?
C50 C51 H51A 106.5 . . ?
C52 C51 H51A 106.5 . . ?
C50 C51 H51B 106.5 . . ?
C52 C51 H51B 106.5 . . ?
H51A C51 H51B 106.5 . . ?
N4 C52 C51 177.2(9) . . ?
C56 C53 C54 107.6(5) . . ?
C56 C53 C55 110.4(5) . . ?
C54 C53 C55 108.7(5) . . ?
C56 C53 C47 109.7(5) . . ?
C54 C53 C47 111.8(5) . . ?
C55 C53 C47 108.7(5) . . ?
C53 C54 H54A 109.5 . . ?
C53 C54 H54B 109.5 . . ?
H54A C54 H54B 109.5 . . ?
C53 C54 H54C 109.5 . . ?
H54A C54 H54C 109.5 . . ?
H54B C54 H54C 109.5 . . ?
C53 C55 H55A 109.5 . . ?
C53 C55 H55B 109.5 . . ?
H55A C55 H55B 109.5 . . ?
C53 C55 H55C 109.5 . . ?
H55A C55 H55C 109.5 . . ?
H55B C55 H55C 109.5 . . ?
C53 C56 H56A 109.5 . . ?
C53 C56 H56B 109.5 . . ?
H56A C56 H56B 109.5 . . ?
C53 C56 H56C 109.5 . . ?
H56A C56 H56C 109.5 . . ?
H56B C56 H56C 109.5 . . ?
Cl1 C57 Cl2 112.1(4) . . ?
Cl1 C57 Cl3 111.2(4) . . ?
Cl2 C57 Cl3 110.6(4) . . ?
Cl1 C57 H57 107.6 . . ?
Cl2 C57 H57 107.6 . . ?
Cl3 C57 H57 107.6 . . ?

loop_
_geom_bond_atom_site_label_1
_geom_bond_atom_site_label_2
_geom_bond_distance
_geom_bond_site_symmetry_2
_geom_bond_publ_flag
S1 C1 1.776(5) . ?
S1 C45 1.792(6) . ?
C1 C2 1.388(7) . ?
C1 C6 1.409(7) . ?
C2 O1 1.386(6) . ?
C2 C3 1.392(7) . ?
C3 C4 1.399(7) . ?
C3 S2 1.770(5) . ?
C4 C5 1.384(7) . ?
C4 H4 0.9500 . ?
C5 C6 1.397(7) . ?
C5 C11 1.540(7) . ?
C6 H6 0.9500 . ?
O1 C7 1.451(7) . ?
C7 C8 1.509(8) . ?
C7 H7A 0.9900 . ?
C7 H7B 0.9900 . ?
C8 C9 1.532(9) . ?
C8 H8A 0.9900 . ?
C8 H8B 0.9900 . ?
C9 C10 1.451(10) . ?
C9 H9A 0.9900 . ?
C9 H9B 0.9900 . ?
C10 N1 1.138(9) . ?
C11 C14 1.534(7) . ?
C11 C12 1.539(8) . ?
C11 C13 1.562(8) . ?
C12 H12A 0.9800 . ?
C12 H12B 0.9800 . ?
C12 H12C 0.9800 . ?
C13 H13A 0.9800 . ?
C13 H13B 0.9800 . ?
C13 H13C 0.9800 . ?
C14 H14A 0.9800 . ?
C14 H14B 0.9800 . ?
C14 H14C 0.9800 . ?
S2 C15 1.778(6) . ?
C15 C16 1.377(7) . ?
C15 C20 1.408(7) . ?
C16 O2 1.388(6) . ?
C16 C17 1.405(8) . ?
C17 C18 1.394(7) . ?
C17 S3 1.763(6) . ?
C18 C19 1.393(8) . ?
C18 H18 0.9500 . ?
C19 C20 1.373(8) . ?
C19 C25 1.557(7) . ?
C20 H20 0.9500 . ?
O2 C21 1.474(6) . ?
C21 C22 1.512(8) . ?
C21 H21A 0.9900 . ?
C21 H21B 0.9900 . ?
C22 C23 1.531(9) . ?
C22 H22A 0.9900 . ?
C22 H22B 0.9900 . ?
C23 C24 1.458(9) . ?
C23 H23A 0.9900 . ?
C23 H23B 0.9900 . ?
C24 N2 1.142(8) . ?
C25 C26 1.517(8) . ?
C25 C28 1.531(8) . ?
C25 C27 1.539(9) . ?
C26 H26A 0.9800 . ?
C26 H26B 0.9800 . ?
C26 H26C 0.9800 . ?
C27 H27A 0.9800 . ?
C27 H27B 0.9800 . ?
C27 H27C 0.9800 . ?
C28 H28A 0.9800 . ?
C28 H28B 0.9800 . ?
C28 H28C 0.9800 . ?
S3 C29 1.777(5) . ?
C29 C30 1.396(7) . ?
C29 C34 1.396(7) . ?
C30 O3 1.383(6) . ?
C30 C31 1.386(7) . ?
C31 C32 1.393(7) . ?
C31 S4 1.773(5) . ?
C32 C33 1.391(7) . ?
C32 H32 0.9500 . ?
C33 C34 1.393(7) . ?
C33 C39 1.512(8) . ?
C34 H34 0.9500 . ?
O3 C35 1.447(6) . ?
C35 C36 1.512(7) . ?
C35 H35A 0.9900 . ?
C35 H35B 0.9900 . ?
C36 C37 1.528(8) . ?
C36 H36A 0.9900 . ?
C36 H36B 0.9900 . ?
C37 C38 1.448(9) . ?
C37 H37A 0.9900 . ?
C37 H37B 0.9900 . ?
C38 N3 1.150(8) . ?
C39 C40 1.530(8) . ?
C39 C41 1.540(8) . ?
C39 C42 1.549(8) . ?
C40 H40A 0.9800 . ?
C40 H40B 0.9800 . ?
C40 H40C 0.9800 . ?
C41 H41A 0.9800 . ?
C41 H41B 0.9800 . ?
C41 H41C 0.9800 . ?
C42 H42A 0.9800 . ?
C42 H42B 0.9800 . ?
C42 H42C 0.9800 . ?
S4 C43 1.766(6) . ?
C43 C48 1.390(7) . ?
C43 C44 1.395(7) . ?
C44 C45 1.374(7) . ?
C44 O4 1.384(6) . ?
C45 C46 1.404(7) . ?
C46 C47 1.374(8) . ?
C46 H46 0.9500 . ?
C47 C48 1.405(7) . ?
C47 C53 1.546(7) . ?
C48 H48 0.9500 . ?
O4 C49 1.431(8) . ?
C49 C50 1.478(7) . ?
C49 H49A 0.9900 . ?
C49 H49B 0.9900 . ?
C50 C51 1.389(7) . ?
C50 H50A 0.9900 . ?
C50 H50B 0.9900 . ?
C51 C52 1.405(9) . ?
C51 H51A 0.9900 . ?
C51 H51B 0.9900 . ?
C52 N4 1.104(8) . ?
C53 C56 1.527(8) . ?
C53 C54 1.533(8) . ?
C53 C55 1.542(8) . ?
C54 H54A 0.9800 . ?
C54 H54B 0.9800 . ?
C54 H54C 0.9800 . ?
C55 H55A 0.9800 . ?
C55 H55B 0.9800 . ?
C55 H55C 0.9800 . ?
C56 H56A 0.9800 . ?
C56 H56B 0.9800 . ?
C56 H56C 0.9800 . ?
C57 Cl1 1.734(7) . ?
C57 Cl2 1.755(7) . ?
C57 Cl3 1.760(7) . ?
C57 H57 1.0000 . ?

loop_
_cod_related_entry_id
_cod_related_entry_database
_cod_related_entry_code
1 ChemSpider 21119989
